data_4343484
loop_
_publ_author_name
'Barnett, Brandon R.'
'Labios, Liezel A.'
'Moore, Curtis E.'
'England, Jason'
'Rheingold, Arnold L.'
'Wieghardt, Karl'
'Figueroa, Joshua S.'

_publ_section_title
;
 Solution Dynamics of Redox Noninnocent Nitrosoarene Ligands: Mapping the
 Electronic Criteria for the Formation of Persistent Metal-Coordinated
 Nitroxide Radicals.
;
_journal_issue 14
_journal_name_full 'Inorganic chemistry'
_journal_page_first 7110
_journal_page_last 7121
_journal_paper_doi 10.1021/acs.inorgchem.5b01252
_journal_volume 54
_journal_year 2015
_chemical_formula_moiety 'C74 H82 Br2 N4 O2 Pd, 2(C4 H10 O)'
_chemical_formula_sum 'C82 H102 Br2 N4 O4 Pd'
_chemical_formula_weight 1473.89
_chemical_name_common Pd(k1-N-p-BrArNO)2(CNArDipp2)2
_space_group_crystal_system monoclinic
_space_group_IT_number 14
_space_group_name_Hall '-P 2ybc'
_space_group_name_H-M_alt 'P 1 21/c 1'
_symmetry_space_group_name_Hall '-P 2ybc'
_symmetry_space_group_name_H-M 'P 1 21/c 1'
_atom_sites_solution_hydrogens geom
_audit_creation_method SHELXL-2014/6
_cell_angle_alpha 90
_cell_angle_beta 114.0900(10)
_cell_angle_gamma 90
_cell_formula_units_Z 2
_cell_length_a 14.1466(14)
_cell_length_b 17.5910(18)
_cell_length_c 17.0139(18)
_cell_measurement_temperature 100(2)
_cell_volume 3865.2(7)
_computing_cell_refinement 'Bruker SAINT'
_computing_data_collection 'Bruker APEX2'
_computing_data_reduction 'Bruker SAINT'
_computing_structure_refinement 'SHELXL-2014/6 (Sheldrick, 2014)'
_computing_structure_solution 'SHELXS-97 (Sheldrick, 2008)'
_diffrn_ambient_temperature 100(2)
_diffrn_measured_fraction_theta_full 0.995
_diffrn_measured_fraction_theta_max 0.991
_diffrn_measurement_device_type 'Bruker APEX-II CCD'
_diffrn_measurement_method '\f and \w scans'
_diffrn_radiation_type MoK\a
_diffrn_radiation_wavelength 0.71073
_diffrn_reflns_av_R_equivalents 0.0526
_diffrn_reflns_av_unetI/netI 0.0430
_diffrn_reflns_laue_measured_fraction_full 0.995
_diffrn_reflns_laue_measured_fraction_max 0.991
_diffrn_reflns_limit_h_max 17
_diffrn_reflns_limit_h_min -17
_diffrn_reflns_limit_k_max 20
_diffrn_reflns_limit_k_min -21
_diffrn_reflns_limit_l_max 20
_diffrn_reflns_limit_l_min -20
_diffrn_reflns_number 36558
_diffrn_reflns_point_group_measured_fraction_full 0.995
_diffrn_reflns_point_group_measured_fraction_max 0.991
_diffrn_reflns_theta_full 25.000
_diffrn_reflns_theta_max 25.691
_diffrn_reflns_theta_min 1.577
_diffrn_source 'fine-focus sealed tube'
_exptl_absorpt_coefficient_mu 1.323
_exptl_absorpt_correction_T_max 0.8790
_exptl_absorpt_correction_T_min 0.7685
_exptl_absorpt_correction_type multi-scan
_exptl_absorpt_process_details SADABS
_exptl_crystal_colour 'dark green'
_exptl_crystal_density_diffrn 1.266
_exptl_crystal_density_meas ?
_exptl_crystal_description Block
_exptl_crystal_F_000 1540
_exptl_crystal_size_max 0.210
_exptl_crystal_size_mid 0.110
_exptl_crystal_size_min 0.100
_refine_diff_density_max 0.999
_refine_diff_density_min -0.857
_refine_diff_density_rms 0.079
_refine_ls_extinction_method none
_refine_ls_goodness_of_fit_ref 1.039
_refine_ls_hydrogen_treatment constr
_refine_ls_matrix_type full
_refine_ls_number_parameters 431
_refine_ls_number_reflns 7289
_refine_ls_number_restraints 0
_refine_ls_restrained_S_all 1.039
_refine_ls_R_factor_all 0.0684
_refine_ls_R_factor_gt 0.0422
_refine_ls_shift/su_max 0.001
_refine_ls_shift/su_mean 0.000
_refine_ls_structure_factor_coef Fsqd
_refine_ls_weighting_details 'w=1/[\s^2^(Fo^2^)+(0.0605P)^2^+4.1635P] where P=(Fo^2^+2Fc^2^)/3'
_refine_ls_weighting_scheme calc
_refine_ls_wR_factor_gt 0.1069
_refine_ls_wR_factor_ref 0.1237
_reflns_Friedel_coverage 0.000
_reflns_number_gt 5391
_reflns_number_total 7289
_reflns_threshold_expression 'I > 2\s(I)'
_cod_data_source_file ic5b01252_si_002.cif
_cod_data_source_block jfig384
_cod_depositor_comments
;
The following automatic conversions were performed:

'_exptl_crystal_density_meas' value 'not measured' was changed to '?'
- the value is perceived as not measured.

Automatic conversion script
Id: cif_fix_values 3271 2015-04-21 07:52:19Z andrius 

 Adding full bibliography for 4343481--4343500.cif.
;
_cod_database_code 4343484
_shelx_space_group_comment
;
The symmetry employed for this shelxl refinement is uniquely defined
by the following loop, which should always be used as a source of
symmetry information in preference to the above space-group names.
They are only intended as comments.
;
_shelx_estimated_absorpt_t_min 0.769
_shelx_estimated_absorpt_t_max 0.879
_shelxl_version_number 2014/6

loop_
_space_group_symop_operation_xyz
'x, y, z'
'-x, y+1/2, -z+1/2'
'-x, -y, -z'
'x, -y-1/2, z-1/2'

loop_
_atom_site_label
_atom_site_type_symbol
_atom_site_fract_x
_atom_site_fract_y
_atom_site_fract_z
_atom_site_U_iso_or_equiv
_atom_site_adp_type
_atom_site_occupancy
_atom_site_site_symmetry_order
_atom_site_calc_flag
_atom_site_refinement_flags_posn
_atom_site_refinement_flags_adp
_atom_site_refinement_flags_occupancy
Br1 Br -0.01537(4) 0.66415(3) 0.27220(3) 0.07040(18) Uani 1 1 d . . .
C1 C 0.5495(2) 0.58245(18) 0.44497(19) 0.0265(7) Uani 1 1 d . . .
C2 C 0.6171(2) 0.68201(17) 0.37046(18) 0.0248(7) Uani 1 1 d . . .
C3 C 0.5579(2) 0.74671(17) 0.33214(18) 0.0251(7) Uani 1 1 d . . .
C4 C 0.6000(3) 0.79687(18) 0.2914(2) 0.0285(7) Uani 1 1 d . . .
H4 H 0.5631 0.8402 0.2649 0.034 Uiso 1 1 calc R U .
C5 C 0.6955(3) 0.78332(19) 0.2895(2) 0.0302(7) Uani 1 1 d . . .
H5 H 0.7218 0.8172 0.2615 0.036 Uiso 1 1 calc R U .
C6 C 0.7521(3) 0.71931(18) 0.3293(2) 0.0299(7) Uani 1 1 d . . .
H6 H 0.8167 0.7114 0.3286 0.036 Uiso 1 1 calc R U .
C7 C 0.7141(3) 0.66658(18) 0.37043(19) 0.0270(7) Uani 1 1 d . . .
C8 C 0.7742(3) 0.59716(18) 0.4137(2) 0.0287(7) Uani 1 1 d . . .
C9 C 0.8445(3) 0.60130(19) 0.5007(2) 0.0322(7) Uani 1 1 d . . .
C10 C 0.8977(3) 0.5355(2) 0.5400(2) 0.0412(9) Uani 1 1 d . . .
H10 H 0.9435 0.5365 0.5977 0.049 Uiso 1 1 calc R U .
C11 C 0.8827(3) 0.4685(2) 0.4934(3) 0.0438(9) Uani 1 1 d . . .
H11 H 0.9191 0.4251 0.5203 0.053 Uiso 1 1 calc R U .
C12 C 0.8156(3) 0.4651(2) 0.4092(3) 0.0420(9) Uani 1 1 d . . .
H12 H 0.8072 0.4197 0.3791 0.050 Uiso 1 1 calc R U .
C13 C 0.7587(3) 0.5295(2) 0.3668(2) 0.0372(8) Uani 1 1 d . . .
C14 C 0.4561(3) 0.76251(18) 0.3355(2) 0.0278(7) Uani 1 1 d . . .
C15 C 0.3632(3) 0.7470(2) 0.2645(2) 0.0338(8) Uani 1 1 d . . .
C16 C 0.2696(3) 0.7649(2) 0.2688(3) 0.0434(9) Uani 1 1 d . . .
H16 H 0.2076 0.7535 0.2225 0.052 Uiso 1 1 calc R U .
C17 C 0.2681(3) 0.7996(2) 0.3412(3) 0.0498(10) Uani 1 1 d . . .
H17 H 0.2051 0.8121 0.3430 0.060 Uiso 1 1 calc R U .
C18 C 0.3587(3) 0.8155(2) 0.4103(3) 0.0474(10) Uani 1 1 d . . .
H18 H 0.3563 0.8393 0.4583 0.057 Uiso 1 1 calc R U .
C19 C 0.4546(3) 0.7970(2) 0.4103(2) 0.0369(8) Uani 1 1 d . . .
C20 C 0.5537(3) 0.8178(2) 0.4867(2) 0.0453(10) Uani 1 1 d . . .
H20 H 0.6107 0.7929 0.4781 0.054 Uiso 1 1 calc R U .
C21 C 0.5559(4) 0.7888(4) 0.5722(3) 0.0860(18) Uani 1 1 d . . .
H21A H 0.5072 0.8170 0.5867 0.129 Uiso 1 1 calc R U .
H21B H 0.6242 0.7952 0.6166 0.129 Uiso 1 1 calc R U .
H21C H 0.5377 0.7359 0.5668 0.129 Uiso 1 1 calc R U .
C22 C 0.5734(5) 0.9022(3) 0.4897(4) 0.094(2) Uani 1 1 d . . .
H22A H 0.5746 0.9183 0.4362 0.141 Uiso 1 1 calc R U .
H22B H 0.6388 0.9134 0.5360 0.141 Uiso 1 1 calc R U .
H22C H 0.5192 0.9286 0.4988 0.141 Uiso 1 1 calc R U .
C23 C 0.3635(3) 0.7108(2) 0.1829(2) 0.0380(8) Uani 1 1 d . . .
H23 H 0.4335 0.7164 0.1853 0.046 Uiso 1 1 calc R U .
C24 C 0.2901(4) 0.7505(3) 0.1021(3) 0.0741(15) Uani 1 1 d . . .
H24A H 0.2941 0.7270 0.0526 0.111 Uiso 1 1 calc R U .
H24B H 0.3090 0.8031 0.1042 0.111 Uiso 1 1 calc R U .
H24C H 0.2206 0.7466 0.0982 0.111 Uiso 1 1 calc R U .
C25 C 0.3406(5) 0.6266(3) 0.1799(3) 0.0756(15) Uani 1 1 d . . .
H25A H 0.3889 0.6028 0.2314 0.113 Uiso 1 1 calc R U .
H25B H 0.3469 0.6044 0.1307 0.113 Uiso 1 1 calc R U .
H25C H 0.2714 0.6192 0.1756 0.113 Uiso 1 1 calc R U .
C26 C 0.6847(4) 0.5237(2) 0.2726(3) 0.0540(11) Uani 1 1 d . . .
H26 H 0.6522 0.5736 0.2546 0.065 Uiso 1 1 calc R U .
C27 C 0.7411(5) 0.5047(3) 0.2166(3) 0.0777(16) Uani 1 1 d . . .
H27A H 0.7907 0.5438 0.2221 0.117 Uiso 1 1 calc R U .
H27B H 0.6923 0.5012 0.1576 0.117 Uiso 1 1 calc R U .
H27C H 0.7762 0.4569 0.2344 0.117 Uiso 1 1 calc R U .
C28 C 0.5975(4) 0.4655(3) 0.2602(3) 0.0688(14) Uani 1 1 d . . .
H28A H 0.6265 0.4154 0.2727 0.103 Uiso 1 1 calc R U .
H28B H 0.5469 0.4675 0.2017 0.103 Uiso 1 1 calc R U .
H28C H 0.5650 0.4777 0.2983 0.103 Uiso 1 1 calc R U .
C29 C 0.8645(3) 0.6748(2) 0.5510(2) 0.0362(8) Uani 1 1 d . . .
H29 H 0.8251 0.7148 0.5110 0.043 Uiso 1 1 calc R U .
C30 C 0.9787(3) 0.6971(3) 0.5867(3) 0.0625(12) Uani 1 1 d . . .
H30A H 1.0191 0.6600 0.6282 0.094 Uiso 1 1 calc R U .
H30B H 0.9877 0.7460 0.6138 0.094 Uiso 1 1 calc R U .
H30C H 1.0011 0.6993 0.5405 0.094 Uiso 1 1 calc R U .
C31 C 0.8262(4) 0.6711(3) 0.6235(3) 0.0548(11) Uani 1 1 d . . .
H31A H 0.7547 0.6562 0.6000 0.082 Uiso 1 1 calc R U .
H31B H 0.8335 0.7201 0.6500 0.082 Uiso 1 1 calc R U .
H31C H 0.8666 0.6345 0.6658 0.082 Uiso 1 1 calc R U .
C32 C 0.2898(3) 0.52359(19) 0.3568(2) 0.0304(7) Uani 1 1 d . . .
C33 C 0.2047(3) 0.5069(2) 0.2787(2) 0.0365(8) Uani 1 1 d . . .
H33 H 0.2094 0.4671 0.2444 0.044 Uiso 1 1 calc R U .
C34 C 0.1150(3) 0.5488(2) 0.2529(2) 0.0446(9) Uani 1 1 d . . .
H34 H 0.0589 0.5376 0.2017 0.053 Uiso 1 1 calc R U .
C35 C 0.1099(3) 0.6081(2) 0.3045(2) 0.0430(9) Uani 1 1 d . . .
C36 C 0.1928(3) 0.6273(2) 0.3802(2) 0.0407(9) Uani 1 1 d . . .
H36 H 0.1882 0.6681 0.4130 0.049 Uiso 1 1 calc R U .
C37 C 0.2826(3) 0.58486(19) 0.4062(2) 0.0343(8) Uani 1 1 d . . .
H37 H 0.3387 0.5972 0.4570 0.041 Uiso 1 1 calc R U .
C1S C 0.9090(4) 0.4064(3) 0.0476(4) 0.0833(17) Uani 1 1 d . . .
H1SA H 0.9175 0.3957 -0.0050 0.100 Uiso 1 1 calc R U .
H1SB H 0.8411 0.3885 0.0405 0.100 Uiso 1 1 calc R U .
C2S C 0.9897(5) 0.3661(4) 0.1204(4) 0.111(2) Uani 1 1 d . . .
H2SA H 1.0569 0.3808 0.1244 0.166 Uiso 1 1 calc R U .
H2SB H 0.9810 0.3122 0.1112 0.166 Uiso 1 1 calc R U .
H2SC H 0.9836 0.3791 0.1730 0.166 Uiso 1 1 calc R U .
C3S C 0.8405(5) 0.5264(3) -0.0048(4) 0.0885(18) Uani 1 1 d . . .
H3SA H 0.7720 0.5085 -0.0138 0.106 Uiso 1 1 calc R U .
H3SB H 0.8499 0.5183 -0.0576 0.106 Uiso 1 1 calc R U .
C4S C 0.8496(6) 0.6089(3) 0.0164(4) 0.106(2) Uani 1 1 d . . .
H4SA H 0.8427 0.6165 0.0697 0.160 Uiso 1 1 calc R U .
H4SB H 0.7960 0.6363 -0.0288 0.160 Uiso 1 1 calc R U .
H4SC H 0.9161 0.6271 0.0220 0.160 Uiso 1 1 calc R U .
N1 N 0.3780(2) 0.48045(15) 0.38375(18) 0.0301(6) Uani 1 1 d . . .
N2 N 0.5768(2) 0.62914(14) 0.41115(15) 0.0243(6) Uani 1 1 d . . .
O1 O 0.3875(2) 0.42505(15) 0.34102(16) 0.0450(6) Uani 1 1 d . . .
O1S O 0.9160(3) 0.48518(19) 0.0628(2) 0.0727(10) Uani 1 1 d . . .
Pd1 Pd 0.5000 0.5000 0.5000 0.02299(11) Uani 1 2 d S . P

loop_
_atom_site_aniso_label
_atom_site_aniso_U_11
_atom_site_aniso_U_22
_atom_site_aniso_U_33
_atom_site_aniso_U_23
_atom_site_aniso_U_13
_atom_site_aniso_U_12
Br1 0.0486(3) 0.0803(4) 0.0749(3) 0.0108(3) 0.0176(2) 0.0284(2)
C1 0.0256(17) 0.0268(16) 0.0254(15) -0.0021(13) 0.0087(13) 0.0018(14)
C2 0.0293(17) 0.0233(15) 0.0223(15) 0.0001(12) 0.0111(13) -0.0065(14)
C3 0.0304(17) 0.0225(15) 0.0210(15) 0.0006(12) 0.0093(13) -0.0023(14)
C4 0.0370(19) 0.0209(16) 0.0271(16) 0.0018(13) 0.0125(14) 0.0001(14)
C5 0.0377(19) 0.0290(17) 0.0283(16) 0.0025(14) 0.0178(15) -0.0072(15)
C6 0.0295(17) 0.0304(17) 0.0333(17) -0.0030(14) 0.0165(14) -0.0049(15)
C7 0.0306(17) 0.0258(16) 0.0242(15) -0.0029(13) 0.0107(13) -0.0043(14)
C8 0.0286(17) 0.0261(17) 0.0360(17) 0.0032(14) 0.0179(14) -0.0021(14)
C9 0.0302(18) 0.0323(18) 0.0385(18) 0.0040(15) 0.0186(15) -0.0003(15)
C10 0.035(2) 0.044(2) 0.042(2) 0.0108(18) 0.0137(17) 0.0034(18)
C11 0.042(2) 0.0336(19) 0.059(3) 0.0150(19) 0.025(2) 0.0101(18)
C12 0.048(2) 0.0262(18) 0.057(2) -0.0007(17) 0.027(2) 0.0019(18)
C13 0.040(2) 0.0272(16) 0.044(2) -0.0002(16) 0.0177(17) -0.0024(16)
C14 0.0334(18) 0.0244(16) 0.0293(16) 0.0080(13) 0.0166(14) 0.0019(14)
C15 0.0364(19) 0.0323(18) 0.0337(18) 0.0073(15) 0.0153(15) -0.0013(16)
C16 0.0306(19) 0.048(2) 0.050(2) 0.0116(18) 0.0153(17) 0.0021(17)
C17 0.046(2) 0.056(3) 0.061(3) 0.019(2) 0.036(2) 0.016(2)
C18 0.060(3) 0.052(2) 0.044(2) 0.0117(18) 0.036(2) 0.016(2)
C19 0.046(2) 0.0370(19) 0.0323(18) 0.0099(15) 0.0207(16) 0.0090(17)
C20 0.059(3) 0.050(2) 0.0271(18) -0.0015(16) 0.0179(18) 0.007(2)
C21 0.084(4) 0.132(5) 0.039(3) 0.024(3) 0.021(3) 0.014(4)
C22 0.102(5) 0.063(3) 0.071(3) -0.013(3) -0.012(3) -0.005(3)
C23 0.037(2) 0.038(2) 0.0354(19) -0.0025(16) 0.0115(16) -0.0044(17)
C24 0.100(4) 0.076(3) 0.037(2) 0.000(2) 0.018(2) 0.027(3)
C25 0.115(5) 0.047(3) 0.065(3) -0.008(2) 0.037(3) -0.007(3)
C26 0.074(3) 0.0273(18) 0.048(2) -0.0065(17) 0.012(2) 0.001(2)
C27 0.127(5) 0.060(3) 0.052(3) -0.007(2) 0.043(3) -0.019(3)
C28 0.062(3) 0.058(3) 0.069(3) -0.021(2) 0.008(2) -0.006(3)
C29 0.038(2) 0.0373(19) 0.0326(18) 0.0011(15) 0.0131(16) -0.0018(16)
C30 0.045(3) 0.059(3) 0.085(3) -0.019(2) 0.028(2) -0.014(2)
C31 0.061(3) 0.061(3) 0.051(2) -0.018(2) 0.031(2) -0.016(2)
C32 0.0326(18) 0.0292(16) 0.0300(17) 0.0038(13) 0.0134(14) -0.0049(15)
C33 0.0360(19) 0.0353(19) 0.0316(17) -0.0015(15) 0.0070(14) -0.0006(17)
C34 0.040(2) 0.049(2) 0.037(2) 0.0060(17) 0.0084(17) -0.0014(19)
C35 0.037(2) 0.044(2) 0.049(2) 0.0123(18) 0.0188(18) 0.0075(18)
C36 0.042(2) 0.036(2) 0.046(2) 0.0041(16) 0.0201(18) 0.0045(17)
C37 0.0348(19) 0.0328(18) 0.0329(18) 0.0015(15) 0.0114(15) -0.0023(16)
C1S 0.076(4) 0.063(3) 0.086(4) 0.002(3) 0.008(3) -0.013(3)
C2S 0.098(5) 0.078(4) 0.114(5) 0.024(4) 0.001(4) -0.003(4)
C3S 0.090(4) 0.074(3) 0.070(3) -0.007(3) 0.000(3) 0.004(3)
C4S 0.131(6) 0.065(4) 0.091(4) 0.005(3) 0.012(4) -0.002(4)
N1 0.0361(16) 0.0207(14) 0.0403(16) 0.0010(11) 0.0226(13) -0.0023(12)
N2 0.0260(14) 0.0239(13) 0.0227(13) 0.0028(11) 0.0095(11) -0.0017(11)
O1 0.0477(16) 0.0423(15) 0.0416(14) -0.0115(12) 0.0149(12) 0.0029(13)
O1S 0.073(2) 0.068(2) 0.0574(19) 0.0012(16) 0.0068(17) -0.0117(18)
Pd1 0.02505(19) 0.02081(17) 0.02436(17) 0.00347(14) 0.01134(13) -0.00098(15)

loop_
_atom_type_symbol
_atom_type_description
_atom_type_scat_dispersion_real
_atom_type_scat_dispersion_imag
_atom_type_scat_source
C C 0.0033 0.0016 'International Tables Vol C Tables 4.2.6.8 and 6.1.1.4'
H H 0.0000 0.0000 'International Tables Vol C Tables 4.2.6.8 and 6.1.1.4'
N N 0.0061 0.0033 'International Tables Vol C Tables 4.2.6.8 and 6.1.1.4'
O O 0.0106 0.0060 'International Tables Vol C Tables 4.2.6.8 and 6.1.1.4'
Br Br -0.2901 2.4595 'International Tables Vol C Tables 4.2.6.8 and 6.1.1.4'
Pd Pd -0.9988 1.0072 'International Tables Vol C Tables 4.2.6.8 and 6.1.1.4'

loop_
_geom_angle_atom_site_label_1
_geom_angle_atom_site_label_2
_geom_angle_atom_site_label_3
_geom_angle
_geom_angle_site_symmetry_1
_geom_angle_site_symmetry_3
N2 C1 Pd1 178.2(3) . .
C7 C2 C3 123.8(3) . .
C7 C2 N2 117.7(3) . .
C3 C2 N2 118.5(3) . .
C4 C3 C2 116.6(3) . .
C4 C3 C14 121.0(3) . .
C2 C3 C14 122.4(3) . .
C5 C4 C3 121.3(3) . .
C5 C4 H4 119.3 . .
C3 C4 H4 119.3 . .
C4 C5 C6 120.1(3) . .
C4 C5 H5 119.9 . .
C6 C5 H5 119.9 . .
C5 C6 C7 121.4(3) . .
C5 C6 H6 119.3 . .
C7 C6 H6 119.3 . .
C6 C7 C2 116.7(3) . .
C6 C7 C8 122.1(3) . .
C2 C7 C8 121.2(3) . .
C13 C8 C9 121.4(3) . .
C13 C8 C7 119.2(3) . .
C9 C8 C7 119.3(3) . .
C10 C9 C8 118.2(3) . .
C10 C9 C29 119.9(3) . .
C8 C9 C29 121.9(3) . .
C11 C10 C9 120.3(3) . .
C11 C10 H10 119.8 . .
C9 C10 H10 119.8 . .
C12 C11 C10 121.1(3) . .
C12 C11 H11 119.4 . .
C10 C11 H11 119.4 . .
C11 C12 C13 120.9(4) . .
C11 C12 H12 119.6 . .
C13 C12 H12 119.6 . .
C8 C13 C12 118.0(3) . .
C8 C13 C26 122.6(3) . .
C12 C13 C26 119.4(3) . .
C15 C14 C19 120.3(3) . .
C15 C14 C3 120.7(3) . .
C19 C14 C3 118.9(3) . .
C16 C15 C14 119.2(3) . .
C16 C15 C23 119.8(3) . .
C14 C15 C23 121.0(3) . .
C17 C16 C15 120.5(4) . .
C17 C16 H16 119.7 . .
C15 C16 H16 119.7 . .
C18 C17 C16 120.4(4) . .
C18 C17 H17 119.8 . .
C16 C17 H17 119.8 . .
C17 C18 C19 121.5(4) . .
C17 C18 H18 119.3 . .
C19 C18 H18 119.3 . .
C18 C19 C14 118.1(3) . .
C18 C19 C20 120.1(3) . .
C14 C19 C20 121.7(3) . .
C22 C20 C19 111.1(3) . .
C22 C20 C21 111.4(4) . .
C19 C20 C21 112.8(4) . .
C22 C20 H20 107.1 . .
C19 C20 H20 107.1 . .
C21 C20 H20 107.1 . .
C20 C21 H21A 109.5 . .
C20 C21 H21B 109.5 . .
H21A C21 H21B 109.5 . .
C20 C21 H21C 109.5 . .
H21A C21 H21C 109.5 . .
H21B C21 H21C 109.5 . .
C20 C22 H22A 109.5 . .
C20 C22 H22B 109.5 . .
H22A C22 H22B 109.5 . .
C20 C22 H22C 109.5 . .
H22A C22 H22C 109.5 . .
H22B C22 H22C 109.5 . .
C25 C23 C24 111.3(4) . .
C25 C23 C15 111.0(3) . .
C24 C23 C15 112.2(3) . .
C25 C23 H23 107.4 . .
C24 C23 H23 107.4 . .
C15 C23 H23 107.4 . .
C23 C24 H24A 109.5 . .
C23 C24 H24B 109.5 . .
H24A C24 H24B 109.5 . .
C23 C24 H24C 109.5 . .
H24A C24 H24C 109.5 . .
H24B C24 H24C 109.5 . .
C23 C25 H25A 109.5 . .
C23 C25 H25B 109.5 . .
H25A C25 H25B 109.5 . .
C23 C25 H25C 109.5 . .
H25A C25 H25C 109.5 . .
H25B C25 H25C 109.5 . .
C27 C26 C13 111.5(4) . .
C27 C26 C28 111.3(4) . .
C13 C26 C28 110.9(4) . .
C27 C26 H26 107.7 . .
C13 C26 H26 107.7 . .
C28 C26 H26 107.7 . .
C26 C27 H27A 109.5 . .
C26 C27 H27B 109.5 . .
H27A C27 H27B 109.5 . .
C26 C27 H27C 109.5 . .
H27A C27 H27C 109.5 . .
H27B C27 H27C 109.5 . .
C26 C28 H28A 109.5 . .
C26 C28 H28B 109.5 . .
H28A C28 H28B 109.5 . .
C26 C28 H28C 109.5 . .
H28A C28 H28C 109.5 . .
H28B C28 H28C 109.5 . .
C9 C29 C30 111.6(3) . .
C9 C29 C31 111.9(3) . .
C30 C29 C31 110.7(3) . .
C9 C29 H29 107.5 . .
C30 C29 H29 107.5 . .
C31 C29 H29 107.5 . .
C29 C30 H30A 109.5 . .
C29 C30 H30B 109.5 . .
H30A C30 H30B 109.5 . .
C29 C30 H30C 109.5 . .
H30A C30 H30C 109.5 . .
H30B C30 H30C 109.5 . .
C29 C31 H31A 109.5 . .
C29 C31 H31B 109.5 . .
H31A C31 H31B 109.5 . .
C29 C31 H31C 109.5 . .
H31A C31 H31C 109.5 . .
H31B C31 H31C 109.5 . .
N1 C32 C37 120.5(3) . .
N1 C32 C33 120.6(3) . .
C37 C32 C33 118.9(3) . .
C34 C33 C32 120.6(3) . .
C34 C33 H33 119.7 . .
C32 C33 H33 119.7 . .
C33 C34 C35 118.8(3) . .
C33 C34 H34 120.6 . .
C35 C34 H34 120.6 . .
C36 C35 C34 122.0(4) . .
C36 C35 Br1 118.6(3) . .
C34 C35 Br1 119.4(3) . .
C37 C36 C35 119.1(4) . .
C37 C36 H36 120.4 . .
C35 C36 H36 120.4 . .
C36 C37 C32 120.5(3) . .
C36 C37 H37 119.7 . .
C32 C37 H37 119.7 . .
O1S C1S C2S 110.3(5) . .
O1S C1S H1SA 109.6 . .
C2S C1S H1SA 109.6 . .
O1S C1S H1SB 109.6 . .
C2S C1S H1SB 109.6 . .
H1SA C1S H1SB 108.1 . .
C1S C2S H2SA 109.5 . .
C1S C2S H2SB 109.5 . .
H2SA C2S H2SB 109.5 . .
C1S C2S H2SC 109.5 . .
H2SA C2S H2SC 109.5 . .
H2SB C2S H2SC 109.5 . .
O1S C3S C4S 110.0(5) . .
O1S C3S H3SA 109.7 . .
C4S C3S H3SA 109.7 . .
O1S C3S H3SB 109.7 . .
C4S C3S H3SB 109.7 . .
H3SA C3S H3SB 108.2 . .
C3S C4S H4SA 109.5 . .
C3S C4S H4SB 109.5 . .
H4SA C4S H4SB 109.5 . .
C3S C4S H4SC 109.5 . .
H4SA C4S H4SC 109.5 . .
H4SB C4S H4SC 109.5 . .
O1 N1 C32 122.3(3) . .
O1 N1 Pd1 116.1(2) . .
C32 N1 Pd1 121.5(2) . .
C1 N2 C2 175.1(3) . .
C1S O1S C3S 112.6(4) . .
C1 Pd1 C1 180.0 . 3_666
C1 Pd1 N1 89.31(11) . .
C1 Pd1 N1 90.69(11) 3_666 .
C1 Pd1 N1 90.69(11) . 3_666
C1 Pd1 N1 89.31(11) 3_666 3_666
N1 Pd1 N1 180.0 . 3_666

loop_
_geom_bond_atom_site_label_1
_geom_bond_atom_site_label_2
_geom_bond_distance
_geom_bond_site_symmetry_2
Br1 C35 1.903(4) .
C1 N2 1.156(4) .
C1 Pd1 2.002(3) .
C2 C7 1.399(5) .
C2 C3 1.406(4) .
C2 N2 1.411(4) .
C3 C4 1.397(4) .
C3 C14 1.491(4) .
C4 C5 1.385(5) .
C4 H4 0.9300 .
C5 C6 1.387(5) .
C5 H5 0.9300 .
C6 C7 1.395(4) .
C6 H6 0.9300 .
C7 C8 1.498(4) .
C8 C13 1.399(5) .
C8 C9 1.408(5) .
C9 C10 1.394(5) .
C9 C29 1.512(5) .
C10 C11 1.388(6) .
C10 H10 0.9300 .
C11 C12 1.359(6) .
C11 H11 0.9300 .
C12 C13 1.405(5) .
C12 H12 0.9300 .
C13 C26 1.519(5) .
C14 C15 1.402(5) .
C14 C19 1.417(5) .
C15 C16 1.392(5) .
C15 C23 1.528(5) .
C16 C17 1.384(6) .
C16 H16 0.9300 .
C17 C18 1.368(6) .
C17 H17 0.9300 .
C18 C19 1.395(5) .
C18 H18 0.9300 .
C19 C20 1.518(5) .
C20 C22 1.508(6) .
C20 C21 1.529(6) .
C20 H20 0.9800 .
C21 H21A 0.9600 .
C21 H21B 0.9600 .
C21 H21C 0.9600 .
C22 H22A 0.9600 .
C22 H22B 0.9600 .
C22 H22C 0.9600 .
C23 C25 1.512(6) .
C23 C24 1.513(5) .
C23 H23 0.9800 .
C24 H24A 0.9600 .
C24 H24B 0.9600 .
C24 H24C 0.9600 .
C25 H25A 0.9600 .
C25 H25B 0.9600 .
C25 H25C 0.9600 .
C26 C27 1.510(7) .
C26 C28 1.549(7) .
C26 H26 0.9800 .
C27 H27A 0.9600 .
C27 H27B 0.9600 .
C27 H27C 0.9600 .
C28 H28A 0.9600 .
C28 H28B 0.9600 .
C28 H28C 0.9600 .
C29 C30 1.527(5) .
C29 C31 1.539(5) .
C29 H29 0.9800 .
C30 H30A 0.9600 .
C30 H30B 0.9600 .
C30 H30C 0.9600 .
C31 H31A 0.9600 .
C31 H31B 0.9600 .
C31 H31C 0.9600 .
C32 N1 1.369(4) .
C32 C37 1.396(5) .
C32 C33 1.412(5) .
C33 C34 1.376(5) .
C33 H33 0.9300 .
C34 C35 1.384(5) .
C34 H34 0.9300 .
C35 C36 1.383(5) .
C36 C37 1.380(5) .
C36 H36 0.9300 .
C37 H37 0.9300 .
C1S O1S 1.405(6) .
C1S C2S 1.479(7) .
C1S H1SA 0.9700 .
C1S H1SB 0.9700 .
C2S H2SA 0.9600 .
C2S H2SB 0.9600 .
C2S H2SC 0.9600 .
C3S O1S 1.409(6) .
C3S C4S 1.488(8) .
C3S H3SA 0.9700 .
C3S H3SB 0.9700 .
C4S H4SA 0.9600 .
C4S H4SB 0.9600 .
C4S H4SC 0.9600 .
N1 O1 1.256(3) .
N1 Pd1 2.055(3) .
Pd1 C1 2.002(3) 3_666
Pd1 N1 2.055(3) 3_666
